data_4004076
loop_
_publ_author_name
'Xue, Jie'
'Wang, Ziyu'
'Comstock, Andrew'
'Wang, Zhiyu'
'Sung, Herman H. Y.'
'Williams, Ian D.'
'Sun, Dali'
'Liu, Junwei'
'Lu, Haipeng'

_publ_section_title
;
 Chemical Control of Magnetic Ordering in Hybrid Fe--Cl Layered Double
 Perovskites
;
_journal_issue 6
_journal_name_full 'Chemistry of Materials'
_journal_page_first 2813
_journal_page_last 2823
_journal_paper_doi 10.1021/acs.chemmater.2c00163
_journal_volume 34
_journal_year 2022
_chemical_formula_moiety 'Cl8 Fe Na, 4(C8 H12 N)'
_chemical_formula_sum 'C32 H48 Cl8 Fe N4 Na'
_chemical_formula_weight 851.18
_space_group_crystal_system monoclinic
_space_group_IT_number 14
_space_group_name_Hall '-P 2ybc'
_space_group_name_H-M_alt 'P 1 21/c 1'
_atom_sites_solution_hydrogens geom
_atom_sites_solution_primary iterative
_audit_creation_date 2021-07-12
_audit_creation_method
;
Olex2 1.5-alpha
(compiled 2021.06.29 svn.r12e2184c for OlexSys, GUI svn.r6374)
;
_cell_angle_alpha 90
_cell_angle_beta 90.6398(13)
_cell_angle_gamma 90
_cell_formula_units_Z 2
_cell_length_a 7.25334(10)
_cell_length_b 39.2496(6)
_cell_length_c 7.18736(10)
_cell_measurement_reflns_used 6511
_cell_measurement_temperature 173.00(10)
_cell_measurement_theta_max 76.7210
_cell_measurement_theta_min 6.2560
_cell_volume 2046.05(5)
_computing_cell_refinement 'CrysAlisPro 1.171.40.69a (Rigaku OD, 2020)'
_computing_data_collection 'CrysAlisPro 1.171.40.69a (Rigaku OD, 2020)'
_computing_data_reduction 'CrysAlisPro 1.171.40.69a (Rigaku OD, 2020)'
_computing_molecular_graphics 'Olex2 1.5-alpha (Dolomanov et al., 2009)'
_computing_publication_material 'Olex2 1.5-alpha (Dolomanov et al., 2009)'
_computing_structure_refinement 'SHELXL 2014/7 (Sheldrick, 2015)'
_computing_structure_solution 'olex2.solve 1.5-alpha (Bourhis et al., 2015)'
_diffrn_ambient_environment N~2~
_diffrn_ambient_temperature 173.00(10)
_diffrn_detector 'CCD plate'
_diffrn_detector_area_resol_mean 5.1788
_diffrn_detector_type Atlas
_diffrn_measured_fraction_theta_full 0.998
_diffrn_measured_fraction_theta_max 0.976
_diffrn_measurement_details
;
List of Runs (angles in degrees, time in seconds):

  # Type    Start    End  Width  t~exp~   \w     \q     \k     \f   Frames
--------------------------------------------------------------------------
  1  \w     41.00 107.00   0.50    4.00    --  113.00-111.00 -30.00  132
  2  \w     11.00 107.00   0.50    2.00    --   39.95  57.00 -90.00  192
  3  \w    -20.00  74.00   0.50    2.00    --   39.95 -77.00 120.00  188
  4  \w     16.00 116.00   0.50    2.00    --   39.95  37.00  30.00  200
  5  \w     48.00  98.00   0.50    2.00    --   39.95-126.00  53.00  100
  6  \w     61.00 146.00   0.50    4.00    --  113.00 178.00 -30.00  170
  7  \w     35.00 144.00   0.50    4.00    --  113.00 -30.00  60.00  218
  8  \w    143.00 178.00   0.50    4.00    --  113.00 111.00 -60.00   70
  9  \w     86.00 172.00   0.50    4.00    --  113.00  45.00  90.00  172
 10  \w     37.00 139.00   0.50    4.00    --  113.00 -30.00 -90.00  204
 11  \w    106.00 132.00   0.50    4.00    --  113.00 111.00 -60.00   52
 12  \w     66.00 145.00   0.50    4.00    --  113.00 178.00   0.00  158
 13  \w     38.00 104.00   0.50    4.00    --  113.00-111.00 120.00  132
 14  \w     70.00 138.00   0.50    4.00    --  113.00 -77.00 -60.00  136
;
_diffrn_measurement_device 'kappa diffractometer'
_diffrn_measurement_device_type 'SuperNova, Dual, Cu at home/near, Atlas'
_diffrn_measurement_method '\w scans'
_diffrn_orient_matrix_type 'CrysAlisPro convention (1999,Acta A55,543-557)'
_diffrn_orient_matrix_UB_11 0.0274564000
_diffrn_orient_matrix_UB_12 -0.0018225000
_diffrn_orient_matrix_UB_13 0.2126408000
_diffrn_orient_matrix_UB_21 -0.0129753000
_diffrn_orient_matrix_UB_22 0.0391234000
_diffrn_orient_matrix_UB_23 0.0115026000
_diffrn_orient_matrix_UB_31 -0.2101772000
_diffrn_orient_matrix_UB_32 -0.0026330000
_diffrn_orient_matrix_UB_33 0.0247135000
_diffrn_radiation_monochromator mirror
_diffrn_radiation_probe x-ray
_diffrn_radiation_type CuK\a
_diffrn_radiation_wavelength 1.54184
_diffrn_reflns_av_R_equivalents 0.0373
_diffrn_reflns_av_unetI/netI 0.0376
_diffrn_reflns_Laue_measured_fraction_full 0.998
_diffrn_reflns_Laue_measured_fraction_max 0.976
_diffrn_reflns_limit_h_max 6
_diffrn_reflns_limit_h_min -8
_diffrn_reflns_limit_k_max 47
_diffrn_reflns_limit_k_min -49
_diffrn_reflns_limit_l_max 8
_diffrn_reflns_limit_l_min -8
_diffrn_reflns_number 12363
_diffrn_reflns_point_group_measured_fraction_full 0.998
_diffrn_reflns_point_group_measured_fraction_max 0.976
_diffrn_reflns_theta_full 67.684
_diffrn_reflns_theta_max 76.806
_diffrn_reflns_theta_min 6.102
_diffrn_source 'micro-focus sealed X-ray tube'
_diffrn_source_current 0.80
_diffrn_source_power 0.040
_diffrn_source_target Cu
_diffrn_source_type 'SuperNova (Cu) X-ray Source'
_diffrn_source_voltage 50
_exptl_absorpt_coefficient_mu 8.080
_exptl_absorpt_correction_T_max 1.00000
_exptl_absorpt_correction_T_min 0.37590
_exptl_absorpt_correction_type multi-scan
_exptl_absorpt_process_details
;
CrysAlisPro 1.171.40.69a (Rigaku Oxford Diffraction, 2020)
Empirical absorption correction using spherical harmonics,
 implemented in SCALE3 ABSPACK scaling algorithm.
;
_exptl_crystal_colour orange
_exptl_crystal_colour_primary orange
_exptl_crystal_density_diffrn 1.382
_exptl_crystal_description plate
_exptl_crystal_F_000 882
_exptl_crystal_size_max 0.25
_exptl_crystal_size_mid 0.22
_exptl_crystal_size_min 0.03
_refine_diff_density_max 0.516
_refine_diff_density_min -0.469
_refine_diff_density_rms 0.083
_refine_ls_extinction_method none
_refine_ls_goodness_of_fit_ref 1.013
_refine_ls_hydrogen_treatment constr
_refine_ls_matrix_type full
_refine_ls_number_parameters 213
_refine_ls_number_reflns 4208
_refine_ls_number_restraints 0
_refine_ls_restrained_S_all 1.013
_refine_ls_R_factor_all 0.0488
_refine_ls_R_factor_gt 0.0446
_refine_ls_shift/su_max 0.001
_refine_ls_shift/su_mean 0.000
_refine_ls_structure_factor_coef Fsqd
_refine_ls_weighting_details 'w=1/[\s^2^(Fo^2^)+(0.0628P)^2^+2.8842P] where P=(Fo^2^+2Fc^2^)/3'
_refine_ls_weighting_scheme calc
_refine_ls_wR_factor_gt 0.1184
_refine_ls_wR_factor_ref 0.1231
_reflns_Friedel_coverage 0.000
_reflns_number_gt 3891
_reflns_number_total 4208
_reflns_threshold_expression 'I > 2\s(I)'
_cod_data_source_file cm2c00163_si_005.cif
_cod_data_source_block xuejie15c_173k
_cod_database_code 4004076
_shelx_shelxl_version_number 2014/7
_chemical_oxdiff_formula 'Fe Na Cl8 N4 C32 H48 '
_shelx_space_group_comment
;
The symmetry employed for this shelxl refinement is uniquely defined
by the following loop, which should always be used as a source of
symmetry information in preference to the above space-group names.
They are only intended as comments.
;
_shelx_estimated_absorpt_t_max 0.794
_shelx_estimated_absorpt_t_min 0.237
_reflns_odcompleteness_completeness 99.71
_reflns_odcompleteness_iscentric 1
_reflns_odcompleteness_theta 71.98
_olex2_refinement_description
;
1. Fixed Uiso
 At 1.2 times of:
  All C(H) groups, All C(H,H) groups, All N(H,H,H) groups
2.a Secondary CH2 refined with riding coordinates:
 C1(H1D,H1E), C2(H2A,H2B), C11(H11A,H11B), C12(H12A,H12B)
2.b Aromatic/amide H refined with riding coordinates:
 C4(H4), C5(H5), C6(H6), C7(H7), C8(H8), C14(H14), C15(H15), C16(H16),
 C17(H17), C18(H18)
2.c Idealised Me refined as rotating group:
 N1(H1A,H1B,H1C), N2(H2C,H2D,H2E)
;
_olex2_date_sample_data_collection 2021-07-07
_olex2_submission_special_instructions 'No special instructions were received'
_oxdiff_exptl_absorpt_empirical_details
;
Empirical correction (ABSPACK) includes:
- Absorption correction using spherical harmonics
- Frame scaling
;
_oxdiff_exptl_absorpt_empirical_full_max 1.892
_oxdiff_exptl_absorpt_empirical_full_min 0.648

loop_
_space_group_symop_operation_xyz
'x, y, z'
'-x, y+1/2, -z+1/2'
'-x, -y, -z'
'x, -y-1/2, z-1/2'

loop_
_atom_site_label
_atom_site_type_symbol
_atom_site_fract_x
_atom_site_fract_y
_atom_site_fract_z
_atom_site_U_iso_or_equiv
_atom_site_adp_type
_atom_site_occupancy
_atom_site_site_symmetry_order
_atom_site_calc_flag
_atom_site_refinement_flags_posn
_atom_site_refinement_flags_adp
_atom_site_refinement_flags_occupancy
_atom_site_disorder_assembly
_atom_site_disorder_group
Fe1 Fe 0.5000 0.5000 1.0000 0.01554(15) Uani 1 2 d S . P A 1
Cl1 Cl 0.24622(9) 0.49400(2) 0.79113(9) 0.02436(17) Uani 1 1 d . . . A 1
Cl2 Cl 0.29141(9) 0.50615(2) 1.25277(9) 0.02330(16) Uani 1 1 d . . . A 1
Cl3 Cl 0.50823(9) 0.43952(2) 1.04177(9) 0.02397(16) Uani 1 1 d . . . A 1
Cl4 Cl 0.01493(9) 0.43136(2) 0.45928(10) 0.02803(17) Uani 1 1 d . . . . .
Na1 Na 0.0000 0.5000 0.5000 0.0202(3) Uani 1 2 d S . P . .
N1 N 0.4625(4) 0.43916(6) 0.4982(3) 0.0275(5) Uani 1 1 d . . . . .
H1A H 0.4895 0.4433 0.3770 0.033 Uiso 1 1 calc R U . . .
H1B H 0.5198 0.4549 0.5717 0.033 Uiso 1 1 calc R U . . .
H1C H 0.3384 0.4405 0.5141 0.033 Uiso 1 1 calc R U . . .
C1 C 0.5277(4) 0.40436(8) 0.5504(4) 0.0291(6) Uani 1 1 d . . . . .
H1D H 0.5111 0.4007 0.6855 0.035 Uiso 1 1 calc R U . . .
H1E H 0.6606 0.4021 0.5229 0.035 Uiso 1 1 calc R U . . .
C2 C 0.4190(5) 0.37780(8) 0.4417(5) 0.0382(8) Uani 1 1 d . . . . .
H2A H 0.2876 0.3793 0.4765 0.046 Uiso 1 1 calc R U . . .
H2B H 0.4275 0.3829 0.3072 0.046 Uiso 1 1 calc R U . . .
C3 C 0.4865(4) 0.34201(8) 0.4758(5) 0.0307(7) Uani 1 1 d . . . . .
C4 C 0.4138(5) 0.32151(9) 0.6140(5) 0.0372(7) Uani 1 1 d . . . . .
H4 H 0.3224 0.3305 0.6940 0.045 Uiso 1 1 calc R U . . .
C5 C 0.4725(5) 0.28830(10) 0.6369(6) 0.0454(9) Uani 1 1 d . . . . .
H5 H 0.4209 0.2746 0.7320 0.055 Uiso 1 1 calc R U . . .
C6 C 0.6056(5) 0.27495(9) 0.5225(6) 0.0434(9) Uani 1 1 d . . . . .
H6 H 0.6443 0.2520 0.5367 0.052 Uiso 1 1 calc R U . . .
C7 C 0.6812(5) 0.29514(10) 0.3885(6) 0.0467(9) Uani 1 1 d . . . . .
H7 H 0.7753 0.2863 0.3113 0.056 Uiso 1 1 calc R U . . .
C8 C 0.6220(5) 0.32814(9) 0.3646(5) 0.0417(8) Uani 1 1 d . . . . .
H8 H 0.6751 0.3417 0.2699 0.050 Uiso 1 1 calc R U . . .
N2 N 0.9859(3) 0.44070(6) 1.0195(3) 0.0276(5) Uani 1 1 d . . . . .
H2C H 1.0681 0.4562 0.9756 0.033 Uiso 1 1 calc R U . . .
H2D H 0.9841 0.4417 1.1459 0.033 Uiso 1 1 calc R U . . .
H2E H 0.8715 0.4455 0.9732 0.033 Uiso 1 1 calc R U . . .
C11 C 1.0413(4) 0.40573(7) 0.9598(4) 0.0259(6) Uani 1 1 d . . . . .
H11A H 1.1644 0.4002 1.0126 0.031 Uiso 1 1 calc R U . . .
H11B H 1.0495 0.4049 0.8225 0.031 Uiso 1 1 calc R U . . .
C12 C 0.9019(4) 0.37961(8) 1.0254(5) 0.0337(7) Uani 1 1 d . . . . .
H12A H 0.8727 0.3840 1.1574 0.040 Uiso 1 1 calc R U . . .
H12B H 0.7865 0.3821 0.9516 0.040 Uiso 1 1 calc R U . . .
C13 C 0.9733(4) 0.34368(8) 1.0056(4) 0.0285(6) Uani 1 1 d . . . . .
C14 C 1.1006(5) 0.33083(9) 1.1336(5) 0.0406(8) Uani 1 1 d . . . . .
H14 H 1.1425 0.3450 1.2323 0.049 Uiso 1 1 calc R U . . .
C15 C 1.1675(5) 0.29806(10) 1.1212(6) 0.0472(9) Uani 1 1 d . . . . .
H15 H 1.2555 0.2900 1.2095 0.057 Uiso 1 1 calc R U . . .
C16 C 1.1057(5) 0.27704(8) 0.9796(6) 0.0425(8) Uani 1 1 d . . . . .
H16 H 1.1502 0.2544 0.9705 0.051 Uiso 1 1 calc R U . . .
C17 C 0.9795(5) 0.28911(9) 0.8519(6) 0.0426(8) Uani 1 1 d . . . . .
H17 H 0.9364 0.2746 0.7549 0.051 Uiso 1 1 calc R U . . .
C18 C 0.9142(5) 0.32229(8) 0.8635(5) 0.0360(7) Uani 1 1 d . . . . .
H18 H 0.8283 0.3304 0.7732 0.043 Uiso 1 1 calc R U . . .

loop_
_atom_site_aniso_label
_atom_site_aniso_U_11
_atom_site_aniso_U_22
_atom_site_aniso_U_33
_atom_site_aniso_U_23
_atom_site_aniso_U_13
_atom_site_aniso_U_12
Fe1 0.0125(3) 0.0221(3) 0.0121(3) -0.0002(2) -0.0009(2) 0.00070(19)
Cl1 0.0185(3) 0.0346(4) 0.0198(3) -0.0023(2) -0.0066(2) 0.0011(2)
Cl2 0.0203(3) 0.0317(3) 0.0180(3) -0.0010(2) 0.0054(2) 0.0005(2)
Cl3 0.0255(3) 0.0215(3) 0.0249(3) 0.0011(2) 0.0010(2) -0.0003(2)
Cl4 0.0287(4) 0.0268(3) 0.0285(3) 0.0015(3) -0.0009(3) -0.0008(2)
Na1 0.0164(7) 0.0270(8) 0.0171(7) 0.0011(5) -0.0001(5) 0.0009(5)
N1 0.0321(13) 0.0245(12) 0.0258(13) -0.0048(9) -0.0005(10) 0.0011(10)
C1 0.0282(15) 0.0251(14) 0.0338(16) -0.0018(12) -0.0050(12) 0.0015(11)
C2 0.0393(18) 0.0273(15) 0.048(2) -0.0006(14) -0.0144(15) -0.0006(13)
C3 0.0294(16) 0.0265(15) 0.0362(17) -0.0008(12) -0.0059(12) -0.0033(11)
C4 0.0326(17) 0.0394(18) 0.0397(19) -0.0010(14) 0.0099(14) -0.0024(13)
C5 0.049(2) 0.0381(19) 0.049(2) 0.0125(16) -0.0036(17) -0.0093(16)
C6 0.047(2) 0.0247(15) 0.058(2) -0.0020(15) -0.0115(17) 0.0038(14)
C7 0.044(2) 0.041(2) 0.056(2) -0.0100(17) 0.0099(17) 0.0047(15)
C8 0.0424(19) 0.0387(18) 0.044(2) 0.0031(15) 0.0138(16) -0.0027(15)
N2 0.0287(13) 0.0238(12) 0.0303(13) 0.0036(9) 0.0003(10) -0.0006(9)
C11 0.0300(14) 0.0248(13) 0.0229(14) 0.0023(10) 0.0032(11) -0.0005(11)
C12 0.0269(15) 0.0273(15) 0.0469(19) -0.0021(13) 0.0037(13) -0.0036(12)
C13 0.0225(14) 0.0270(15) 0.0361(17) -0.0011(12) 0.0032(12) -0.0049(11)
C14 0.047(2) 0.0358(18) 0.0387(19) -0.0008(14) -0.0109(15) -0.0047(15)
C15 0.044(2) 0.0399(19) 0.058(2) 0.0093(17) -0.0117(17) 0.0017(15)
C16 0.0420(19) 0.0243(15) 0.061(2) 0.0030(15) 0.0099(17) 0.0038(13)
C17 0.044(2) 0.0349(17) 0.049(2) -0.0120(15) -0.0001(16) -0.0045(15)
C18 0.0326(16) 0.0317(16) 0.0435(19) -0.0042(14) -0.0092(14) 0.0009(13)

loop_
_atom_type_symbol
_atom_type_description
_atom_type_scat_dispersion_real
_atom_type_scat_dispersion_imag
_atom_type_scat_source
C C 0.0181 0.0091 'International Tables Vol C Tables 4.2.6.8 and 6.1.1.4'
H H 0.0000 0.0000 'International Tables Vol C Tables 4.2.6.8 and 6.1.1.4'
Cl Cl 0.3639 0.7018 'International Tables Vol C Tables 4.2.6.8 and 6.1.1.4'
Fe Fe -1.1336 3.1974 'International Tables Vol C Tables 4.2.6.8 and 6.1.1.4'
N N 0.0311 0.0180 'International Tables Vol C Tables 4.2.6.8 and 6.1.1.4'
Na Na 0.1353 0.1239 'International Tables Vol C Tables 4.2.6.8 and 6.1.1.4'

loop_
_geom_angle_atom_site_label_1
_geom_angle_atom_site_label_2
_geom_angle_atom_site_label_3
_geom_angle
_geom_angle_site_symmetry_1
_geom_angle_site_symmetry_3
_geom_angle_publ_flag
Cl1 Fe1 Cl1 180.00(2) 3_667 . ?
Cl1 Fe1 Cl2 90.13(2) . 3_667 ?
Cl1 Fe1 Cl2 89.87(2) . . ?
Cl1 Fe1 Cl2 89.87(2) 3_667 3_667 ?
Cl1 Fe1 Cl2 90.13(2) 3_667 . ?
Cl1 Fe1 Cl3 89.95(2) 3_667 3_667 ?
Cl1 Fe1 Cl3 89.95(2) . . ?
Cl1 Fe1 Cl3 90.05(2) . 3_667 ?
Cl1 Fe1 Cl3 90.05(2) 3_667 . ?
Cl2 Fe1 Cl2 180.0 3_667 . ?
Cl2 Fe1 Cl3 91.14(2) . . ?
Cl2 Fe1 Cl3 88.86(2) . 3_667 ?
Cl2 Fe1 Cl3 91.14(2) 3_667 3_667 ?
Cl2 Fe1 Cl3 88.86(2) 3_667 . ?
Cl3 Fe1 Cl3 180.0 3_667 . ?
Fe1 Cl1 Na1 165.13(3) . . ?
Fe1 Cl2 Na1 165.29(3) . 1_556 ?
Cl1 Na1 Cl1 179.997(18) . 3_566 ?
Cl1 Na1 Cl2 89.896(19) 3_566 1_554 ?
Cl1 Na1 Cl2 90.104(19) 3_566 3_567 ?
Cl1 Na1 Cl2 89.895(19) . 3_567 ?
Cl1 Na1 Cl2 90.105(19) . 1_554 ?
Cl2 Na1 Cl2 180.00(3) 1_554 3_567 ?
Cl4 Na1 Cl1 91.68(2) 3_566 . ?
Cl4 Na1 Cl1 91.68(2) . 3_566 ?
Cl4 Na1 Cl1 88.32(2) 3_566 3_566 ?
Cl4 Na1 Cl1 88.32(2) . . ?
Cl4 Na1 Cl2 90.82(2) 3_566 1_554 ?
Cl4 Na1 Cl2 89.18(2) . 1_554 ?
Cl4 Na1 Cl2 90.82(2) . 3_567 ?
Cl4 Na1 Cl2 89.18(2) 3_566 3_567 ?
Cl4 Na1 Cl4 180.00(3) . 3_566 ?
H1A N1 H1B 109.5 . . ?
H1A N1 H1C 109.5 . . ?
H1B N1 H1C 109.5 . . ?
C1 N1 H1A 109.5 . . ?
C1 N1 H1B 109.5 . . ?
C1 N1 H1C 109.5 . . ?
N1 C1 H1D 109.7 . . ?
N1 C1 H1E 109.7 . . ?
N1 C1 C2 109.8(2) . . ?
H1D C1 H1E 108.2 . . ?
C2 C1 H1D 109.7 . . ?
C2 C1 H1E 109.7 . . ?
C1 C2 H2A 109.0 . . ?
C1 C2 H2B 109.0 . . ?
H2A C2 H2B 107.8 . . ?
C3 C2 C1 113.0(3) . . ?
C3 C2 H2A 109.0 . . ?
C3 C2 H2B 109.0 . . ?
C4 C3 C2 122.1(3) . . ?
C8 C3 C2 120.3(3) . . ?
C8 C3 C4 117.6(3) . . ?
C3 C4 H4 119.5 . . ?
C5 C4 C3 120.9(3) . . ?
C5 C4 H4 119.5 . . ?
C4 C5 H5 119.8 . . ?
C6 C5 C4 120.3(3) . . ?
C6 C5 H5 119.8 . . ?
C5 C6 H6 120.4 . . ?
C7 C6 C5 119.3(3) . . ?
C7 C6 H6 120.4 . . ?
C6 C7 H7 119.8 . . ?
C6 C7 C8 120.4(3) . . ?
C8 C7 H7 119.8 . . ?
C3 C8 H8 119.3 . . ?
C7 C8 C3 121.4(3) . . ?
C7 C8 H8 119.3 . . ?
H2C N2 H2D 109.5 . . ?
H2C N2 H2E 109.5 . . ?
H2D N2 H2E 109.5 . . ?
C11 N2 H2C 109.5 . . ?
C11 N2 H2D 109.5 . . ?
C11 N2 H2E 109.5 . . ?
N2 C11 H11A 109.6 . . ?
N2 C11 H11B 109.6 . . ?
N2 C11 C12 110.4(2) . . ?
H11A C11 H11B 108.1 . . ?
C12 C11 H11A 109.6 . . ?
C12 C11 H11B 109.6 . . ?
C11 C12 H12A 109.3 . . ?
C11 C12 H12B 109.3 . . ?
H12A C12 H12B 107.9 . . ?
C13 C12 C11 111.8(3) . . ?
C13 C12 H12A 109.3 . . ?
C13 C12 H12B 109.3 . . ?
C14 C13 C12 120.2(3) . . ?
C18 C13 C12 122.1(3) . . ?
C18 C13 C14 117.7(3) . . ?
C13 C14 H14 119.1 . . ?
C15 C14 C13 121.8(3) . . ?
C15 C14 H14 119.1 . . ?
C14 C15 H15 120.2 . . ?
C14 C15 C16 119.6(3) . . ?
C16 C15 H15 120.2 . . ?
C15 C16 H16 120.2 . . ?
C17 C16 C15 119.7(3) . . ?
C17 C16 H16 120.2 . . ?
C16 C17 H17 119.7 . . ?
C16 C17 C18 120.6(3) . . ?
C18 C17 H17 119.7 . . ?
C13 C18 C17 120.6(3) . . ?
C13 C18 H18 119.7 . . ?
C17 C18 H18 119.7 . . ?

loop_
_geom_bond_atom_site_label_1
_geom_bond_atom_site_label_2
_geom_bond_distance
_geom_bond_site_symmetry_2
_geom_bond_publ_flag
Fe1 Cl1 2.3740(6) 3_667 ?
Fe1 Cl1 2.3740(6) . ?
Fe1 Cl2 2.3894(6) 3_667 ?
Fe1 Cl2 2.3894(6) . ?
Fe1 Cl3 2.3934(6) 3_667 ?
Fe1 Cl3 2.3935(6) . ?
Cl1 Na1 2.7458(6) . ?
Cl2 Na1 2.7870(6) 1_556 ?
Cl4 Na1 2.7121(7) . ?
Na1 Cl1 2.7458(6) 3_566 ?
Na1 Cl2 2.7870(6) 3_567 ?
Na1 Cl2 2.7870(6) 1_554 ?
Na1 Cl4 2.7121(7) 3_566 ?
N1 H1A 0.9100 . ?
N1 H1B 0.9100 . ?
N1 H1C 0.9100 . ?
N1 C1 1.492(4) . ?
C1 H1D 0.9900 . ?
C1 H1E 0.9900 . ?
C1 C2 1.518(4) . ?
C2 H2A 0.9900 . ?
C2 H2B 0.9900 . ?
C2 C3 1.507(4) . ?
C3 C4 1.387(5) . ?
C3 C8 1.385(5) . ?
C4 H4 0.9500 . ?
C4 C5 1.381(5) . ?
C5 H5 0.9500 . ?
C5 C6 1.378(6) . ?
C6 H6 0.9500 . ?
C6 C7 1.367(6) . ?
C7 H7 0.9500 . ?
C7 C8 1.375(5) . ?
C8 H8 0.9500 . ?
N2 H2C 0.9100 . ?
N2 H2D 0.9100 . ?
N2 H2E 0.9100 . ?
N2 C11 1.494(4) . ?
C11 H11A 0.9900 . ?
C11 H11B 0.9900 . ?
C11 C12 1.519(4) . ?
C12 H12A 0.9900 . ?
C12 H12B 0.9900 . ?
C12 C13 1.510(4) . ?
C13 C14 1.390(5) . ?
C13 C18 1.386(4) . ?
C14 H14 0.9500 . ?
C14 C15 1.378(5) . ?
C15 H15 0.9500 . ?
C15 C16 1.381(6) . ?
C16 H16 0.9500 . ?
C16 C17 1.373(5) . ?
C17 H17 0.9500 . ?
C17 C18 1.388(5) . ?
C18 H18 0.9500 . ?

loop_
_geom_torsion_atom_site_label_1
_geom_torsion_atom_site_label_2
_geom_torsion_atom_site_label_3
_geom_torsion_atom_site_label_4
_geom_torsion
_geom_torsion_site_symmetry_1
_geom_torsion_site_symmetry_2
_geom_torsion_site_symmetry_3
_geom_torsion_site_symmetry_4
_geom_torsion_publ_flag
N1 C1 C2 C3 175.6(3) . . . . ?
C1 C2 C3 C4 91.6(4) . . . . ?
C1 C2 C3 C8 -90.2(4) . . . . ?
C2 C3 C4 C5 177.1(3) . . . . ?
C2 C3 C8 C7 -177.6(3) . . . . ?
C3 C4 C5 C6 0.2(6) . . . . ?
C4 C3 C8 C7 0.7(5) . . . . ?
C4 C5 C6 C7 1.2(6) . . . . ?
C5 C6 C7 C8 -1.7(6) . . . . ?
C6 C7 C8 C3 0.7(6) . . . . ?
C8 C3 C4 C5 -1.2(5) . . . . ?
N2 C11 C12 C13 -167.4(3) . . . . ?
C11 C12 C13 C14 77.3(4) . . . . ?
C11 C12 C13 C18 -103.6(4) . . . . ?
C12 C13 C14 C15 179.3(3) . . . . ?
C12 C13 C18 C17 -178.5(3) . . . . ?
C13 C14 C15 C16 -0.8(6) . . . . ?
C14 C13 C18 C17 0.6(5) . . . . ?
C14 C15 C16 C17 0.5(6) . . . . ?
C15 C16 C17 C18 0.3(6) . . . . ?
C16 C17 C18 C13 -0.9(6) . . . . ?
C18 C13 C14 C15 0.2(5) . . . . ?
